data_1511056
loop_
_publ_author_name
'Kuz'ma, Yu.B.'
'Chepiga, M.V.'

_publ_section_title
;
 X-ray investigation of the tungsten-iron-boron and tungsten-cobalt-boron
 systems
;
_journal_name_full
;
Inorganic Materials (USSR) (see: Izv.Akad.Nauk, Neorg.Mater.)
;
_journal_page_first 40
_journal_page_last 43
_journal_volume 5
_journal_year 1969
_chemical_formula_sum 'B Co W'
_chemical_name_systematic 'Co W B'
_space_group_IT_number 62
_symmetry_space_group_name_Hall '-P 2ac 2n'
_symmetry_space_group_name_H-M 'P n m a'
_cell_angle_alpha 90
_cell_angle_beta 90
_cell_angle_gamma 90
_cell_formula_units_Z 4
_cell_length_a 5.745
_cell_length_b 3.203
_cell_length_c 6.652
_cell_volume 122.405
_citation_journal_id_ASTM INOMAF
_cod_data_source_file boron0-1_147.cif
_cod_data_source_block B1Co1W1
_cod_original_formula_sum 'B1 Co1 W1'
_cod_database_code 1511056

loop_
_symmetry_equiv_pos_as_xyz
x,y,z
-x+1/2,-y,z+1/2
x+1/2,-y+1/2,-z+1/2
-x,y+1/2,-z
-x,-y,-z
x-1/2,y,-z-1/2
-x-1/2,y-1/2,z-1/2
x,-y-1/2,z

loop_
_atom_site_label
_atom_site_type_symbol
_atom_site_fract_x
_atom_site_fract_y
_atom_site_fract_z
_atom_site_occupancy
_atom_site_U_iso_or_equiv
B1 B 0.765 0.25 0.623 1 0.0
W1 W 0.021 0.25 0.18 1 0.0
Co1 Co 0.142 0.25 0.561 1 0.0
